data_4329267
loop_
_publ_author_name
'J\"urgen Bauer'
'R\"udiger Bertermann'
'Holger Braunschweig'
'Katrin Gruss'
'Florian Hupp'
'Thomas Kramer'

_publ_contact_author_address
; Institut fuer Anorganische Chemie
Universitaet Wuerzburg
Am Hubland
97074 Wuerzburg, Germany
;
_publ_contact_author_email H.Braunschweig@mail.uni-wuerzburg.de
_publ_contact_author_fax +49-931-8884623
_publ_contact_author_name 'Prof. Dr. Holger Braunschweig'
_publ_contact_author_phone +49-931-8885260
_publ_section_title
;
 New Metal-Only Lewis Pairs: Elucidating the Electronic Influence of
 N-Heterocyclic Carbenes and Phosphines on the Dative Pt-Al Bond
;
_journal_name_full 'Inorganic Chemistry'
_journal_page_first 5617
_journal_page_last 5626
_journal_paper_doi 10.1021/ic300531b
_journal_volume 51
_journal_year 2012
_chemical_formula_moiety '2(C36 H66 Al Br3 P2 Pt), 3(C7 H8)'
_chemical_formula_sum 'C93 H156 Al2 Br6 P4 Pt2'
_chemical_formula_weight 2321.66
_chemical_name_systematic
; 
 ? 
;
_space_group_IT_number 2
_symmetry_cell_setting triclinic
_symmetry_space_group_name_Hall '-P 1'
_symmetry_space_group_name_H-M 'P -1'
_atom_sites_solution_hydrogens geom
_atom_sites_solution_primary direct
_atom_sites_solution_secondary difmap
_audit_creation_method SHELXL-97
_cell_angle_alpha 96.912(2)
_cell_angle_beta 93.273(2)
_cell_angle_gamma 94.380(2)
_cell_formula_units_Z 1
_cell_length_a 9.8756(11)
_cell_length_b 11.2140(12)
_cell_length_c 22.450(2)
_cell_measurement_reflns_used 8161
_cell_measurement_temperature 173(2)
_cell_measurement_theta_max 26.207
_cell_measurement_theta_min 2.3215
_cell_volume 2455.4(4)
_computing_cell_refinement 'Saint+ NT ver. 6.45 (Bruker AXS)'
_computing_data_collection 'Smart NT ver. 5.63 (Bruker AXS)'
_computing_data_reduction 'Saint+ NT ver. 6.45 (Bruker AXS)'
_computing_molecular_graphics 'XP ver. 5.1 (Bruker AXS, 1998)'
_computing_publication_material 'SHELXL-97 (Sheldrick, 1997)'
_computing_structure_refinement 'SHELXL-97 (Sheldrick, 1997)'
_computing_structure_solution 'SHELXS-97 (Sheldrick, 1990)'
_diffrn_ambient_temperature 173(2)
_diffrn_measured_fraction_theta_full 1.000
_diffrn_measured_fraction_theta_max 0.991
_diffrn_measurement_device_type 'CCD area detector'
_diffrn_measurement_method 'phi and omega scans'
_diffrn_radiation_monochromator graphite
_diffrn_radiation_source 'fine-focus sealed tube'
_diffrn_radiation_type MoK\a
_diffrn_radiation_wavelength 0.71073
_diffrn_reflns_av_R_equivalents 0.0418
_diffrn_reflns_av_sigmaI/netI 0.0334
_diffrn_reflns_limit_h_max 12
_diffrn_reflns_limit_h_min -12
_diffrn_reflns_limit_k_max 13
_diffrn_reflns_limit_k_min -13
_diffrn_reflns_limit_l_max 27
_diffrn_reflns_limit_l_min -27
_diffrn_reflns_number 42198
_diffrn_reflns_theta_full 26.00
_diffrn_reflns_theta_max 26.20
_diffrn_reflns_theta_min 1.83
_exptl_absorpt_coefficient_mu 5.411
_exptl_absorpt_correction_T_max 0.321
_exptl_absorpt_correction_T_min 0.145
_exptl_absorpt_correction_type multi-scan
_exptl_absorpt_process_details 'Sadabs 2004/1 (Brucker Nonius 2004)'
_exptl_crystal_colour yellow
_exptl_crystal_density_diffrn 1.570
_exptl_crystal_description block
_exptl_crystal_F_000 1166
_exptl_crystal_size_max 0.49
_exptl_crystal_size_mid 0.25
_exptl_crystal_size_min 0.25
_refine_diff_density_max 1.486
_refine_diff_density_min -0.674
_refine_diff_density_rms 0.096
_refine_ls_extinction_method none
_refine_ls_goodness_of_fit_ref 1.037
_refine_ls_hydrogen_treatment constr
_refine_ls_matrix_type full
_refine_ls_number_parameters 445
_refine_ls_number_reflns 9757
_refine_ls_number_restraints 99
_refine_ls_restrained_S_all 1.034
_refine_ls_R_factor_all 0.0320
_refine_ls_R_factor_gt 0.0281
_refine_ls_shift/su_max 0.001
_refine_ls_shift/su_mean 0.000
_refine_ls_structure_factor_coef Fsqd
_refine_ls_weighting_details 'calc w=1/[\s^2^(Fo^2^)+(0.0272P)^2^+4.1476P] where P=(Fo^2^+2Fc^2^)/3'
_refine_ls_weighting_scheme calc
_refine_ls_wR_factor_gt 0.0659
_refine_ls_wR_factor_ref 0.0674
_reflns_number_gt 8973
_reflns_number_total 9757
_reflns_threshold_expression >2sigma(I)
_cod_data_source_file ic300531b_si_001_4.cif
_cod_data_source_block 26
_cod_original_cell_volume 2455.4(5)
_cod_database_code 4329267

loop_
_symmetry_equiv_pos_as_xyz
'x, y, z'
'-x, -y, -z'

loop_
_atom_site_label
_atom_site_type_symbol
_atom_site_fract_x
_atom_site_fract_y
_atom_site_fract_z
_atom_site_U_iso_or_equiv
_atom_site_adp_type
_atom_site_occupancy
_atom_site_symmetry_multiplicity
_atom_site_calc_flag
_atom_site_refinement_flags
_atom_site_disorder_assembly
_atom_site_disorder_group
Pt1 Pt 0.924244(13) 0.294066(11) 0.268572(6) 0.02102(5) Uani 1 1 d . . .
Al1 Al 1.09281(11) 0.15447(9) 0.25383(5) 0.0247(2) Uani 1 1 d . . .
Br1 Br 1.17833(4) 0.07888(4) 0.338732(18) 0.03646(10) Uani 1 1 d . . .
Br2 Br 0.99302(4) -0.00373(4) 0.185792(18) 0.03714(10) Uani 1 1 d . . .
Br3 Br 1.29605(4) 0.22037(4) 0.21693(2) 0.03812(10) Uani 1 1 d . . .
P1 P 0.82441(10) 0.22430(8) 0.34937(4) 0.02569(19) Uani 1 1 d . . .
C1 C 1.0643(3) 0.5510(3) 0.21893(16) 0.0241(7) Uani 1 1 d . . .
H1 H 1.0641 0.6012 0.1861 0.029 Uiso 1 1 calc R . .
C2 C 1.2125(4) 0.5327(4) 0.2363(2) 0.0345(9) Uani 1 1 d . . .
H2A H 1.2162 0.4837 0.2690 0.041 Uiso 1 1 calc R . .
H2B H 1.2525 0.4904 0.2022 0.041 Uiso 1 1 calc R . .
C3 C 1.2933(4) 0.6535(4) 0.2554(2) 0.0476(11) Uani 1 1 d . . .
H3A H 1.3864 0.6399 0.2673 0.057 Uiso 1 1 calc R . .
H3B H 1.2954 0.6996 0.2216 0.057 Uiso 1 1 calc R . .
C4 C 1.2326(5) 0.7252(4) 0.3072(2) 0.0480(11) Uani 1 1 d . . .
H4A H 1.2403 0.6838 0.3426 0.058 Uiso 1 1 calc R . .
H4B H 1.2828 0.8037 0.3163 0.058 Uiso 1 1 calc R . .
C5 C 1.0848(4) 0.7411(3) 0.2920(2) 0.0385(9) Uani 1 1 d . . .
H5A H 1.0783 0.7916 0.2599 0.046 Uiso 1 1 calc R . .
H5B H 1.0463 0.7817 0.3269 0.046 Uiso 1 1 calc R . .
C6 C 1.0029(4) 0.6205(3) 0.27220(17) 0.0314(8) Uani 1 1 d . . .
H6A H 0.9097 0.6345 0.2609 0.038 Uiso 1 1 calc R . .
H6B H 1.0017 0.5729 0.3055 0.038 Uiso 1 1 calc R . .
C11 C 1.0441(4) 0.3480(3) 0.12284(15) 0.0269(8) Uani 1 1 d . . .
H11 H 1.1238 0.3102 0.1374 0.032 Uiso 1 1 calc R . .
C12 C 1.1001(4) 0.4395(4) 0.08299(17) 0.0358(9) Uani 1 1 d . . .
H12A H 1.0255 0.4758 0.0640 0.043 Uiso 1 1 calc R . .
H12B H 1.1578 0.5031 0.1074 0.043 Uiso 1 1 calc R . .
C13 C 1.1823(5) 0.3761(4) 0.03477(18) 0.0446(11) Uani 1 1 d . . .
H13A H 1.2164 0.4341 0.0093 0.054 Uiso 1 1 calc R . .
H13B H 1.2599 0.3443 0.0539 0.054 Uiso 1 1 calc R . .
C14 C 1.0967(5) 0.2745(4) -0.00349(18) 0.0444(10) Uani 1 1 d . . .
H14A H 1.1526 0.2336 -0.0323 0.053 Uiso 1 1 calc R . .
H14B H 1.0240 0.3070 -0.0257 0.053 Uiso 1 1 calc R . .
C15 C 1.0361(5) 0.1845(4) 0.03567(19) 0.0475(11) Uani 1 1 d . . .
H15A H 0.9767 0.1231 0.0107 0.057 Uiso 1 1 calc R . .
H15B H 1.1087 0.1452 0.0542 0.057 Uiso 1 1 calc R . .
C16 C 0.9558(4) 0.2464(4) 0.08429(17) 0.0351(9) Uani 1 1 d . . .
H16A H 0.9223 0.1879 0.1096 0.042 Uiso 1 1 calc R . .
H16B H 0.8779 0.2790 0.0658 0.042 Uiso 1 1 calc R . .
C21 C 0.7948(4) 0.4574(3) 0.17119(17) 0.0278(8) Uani 1 1 d . . .
H21 H 0.7667 0.4987 0.2089 0.033 Uiso 1 1 calc R . .
C22 C 0.7926(4) 0.5521(4) 0.1277(2) 0.0380(10) Uani 1 1 d . . .
H22A H 0.8613 0.6176 0.1415 0.046 Uiso 1 1 calc R . .
H22B H 0.8143 0.5163 0.0882 0.046 Uiso 1 1 calc R . .
C23 C 0.6537(5) 0.6012(4) 0.1233(2) 0.0491(12) Uani 1 1 d . . .
H23A H 0.6377 0.6457 0.1616 0.059 Uiso 1 1 calc R . .
H23B H 0.6533 0.6568 0.0934 0.059 Uiso 1 1 calc R . .
C24 C 0.5404(4) 0.5035(5) 0.1065(2) 0.0519(12) Uani 1 1 d . . .
H24A H 0.5483 0.4669 0.0656 0.062 Uiso 1 1 calc R . .
H24B H 0.4537 0.5386 0.1081 0.062 Uiso 1 1 calc R . .
C25 C 0.5435(4) 0.4065(5) 0.1485(2) 0.0472(11) Uani 1 1 d . . .
H25A H 0.4748 0.3415 0.1340 0.057 Uiso 1 1 calc R . .
H25B H 0.5217 0.4404 0.1883 0.057 Uiso 1 1 calc R . .
C26 C 0.6835(4) 0.3561(4) 0.1526(2) 0.0387(10) Uani 1 1 d . . .
H26A H 0.6840 0.2990 0.1818 0.046 Uiso 1 1 calc R . .
H26B H 0.7009 0.3138 0.1139 0.046 Uiso 1 1 calc R . .
P2 P 0.96444(9) 0.40771(8) 0.19122(4) 0.02116(18) Uani 1 1 d . . .
C31 C 0.9275(4) 0.2234(3) 0.41985(16) 0.0315(8) Uani 1 1 d . . .
H31 H 0.9862 0.1573 0.4126 0.038 Uiso 1 1 calc R . .
C32 C 0.8481(5) 0.1975(4) 0.47445(17) 0.0415(10) Uani 1 1 d . . .
H32A H 0.7903 0.2621 0.4846 0.050 Uiso 1 1 calc R . .
H32B H 0.7904 0.1230 0.4645 0.050 Uiso 1 1 calc R . .
C33 C 0.9455(6) 0.1871(5) 0.5279(2) 0.0546(13) Uani 1 1 d . . .
H33A H 0.8941 0.1720 0.5622 0.066 Uiso 1 1 calc R . .
H33B H 0.9994 0.1193 0.5185 0.066 Uiso 1 1 calc R . .
C34 C 1.0392(5) 0.3011(5) 0.5440(2) 0.0526(12) Uani 1 1 d . . .
H34A H 1.1028 0.2910 0.5773 0.063 Uiso 1 1 calc R . .
H34B H 0.9861 0.3677 0.5567 0.063 Uiso 1 1 calc R . .
C35 C 1.1175(5) 0.3298(5) 0.4906(2) 0.0479(11) Uani 1 1 d . . .
H35A H 1.1786 0.2676 0.4810 0.058 Uiso 1 1 calc R . .
H35B H 1.1722 0.4058 0.5011 0.058 Uiso 1 1 calc R . .
C36 C 1.0229(4) 0.3380(4) 0.43557(19) 0.0376(9) Uani 1 1 d . . .
H36A H 1.0766 0.3506 0.4017 0.045 Uiso 1 1 calc R . .
H36B H 0.9695 0.4066 0.4434 0.045 Uiso 1 1 calc R . .
C41 C 0.7247(4) 0.0773(3) 0.33512(17) 0.0302(8) Uani 1 1 d . . .
H41 H 0.6597 0.0743 0.3664 0.036 Uiso 1 1 calc R . .
C42 C 0.6426(4) 0.0664(4) 0.27418(19) 0.0410(10) Uani 1 1 d . . .
H42A H 0.5847 0.1324 0.2739 0.049 Uiso 1 1 calc R . .
H42B H 0.7043 0.0715 0.2423 0.049 Uiso 1 1 calc R . .
C43 C 0.5557(5) -0.0530(5) 0.2630(3) 0.0600(14) Uani 1 1 d . . .
H43A H 0.4892 -0.0553 0.2932 0.072 Uiso 1 1 calc R . .
H43B H 0.5069 -0.0602 0.2239 0.072 Uiso 1 1 calc R . .
C44 C 0.6434(5) -0.1581(5) 0.2657(2) 0.0614(15) Uani 1 1 d . . .
H44A H 0.5858 -0.2331 0.2597 0.074 Uiso 1 1 calc R . .
H44B H 0.7052 -0.1594 0.2336 0.074 Uiso 1 1 calc R . .
C45 C 0.7248(5) -0.1481(4) 0.3257(2) 0.0451(11) Uani 1 1 d . . .
H45A H 0.7832 -0.2138 0.3255 0.054 Uiso 1 1 calc R . .
H45B H 0.6632 -0.1546 0.3575 0.054 Uiso 1 1 calc R . .
C46 C 0.8114(4) -0.0286(3) 0.33810(18) 0.0328(8) Uani 1 1 d . . .
H46A H 0.8796 -0.0259 0.3088 0.039 Uiso 1 1 calc R . .
H46B H 0.8582 -0.0223 0.3777 0.039 Uiso 1 1 calc R . .
C51 C 0.7013(5) 0.3371(4) 0.3692(2) 0.0457(11) Uani 1 1 d . . .
H51 H 0.7470 0.3900 0.4036 0.055 Uiso 1 1 calc R . .
C52 C 0.5670(5) 0.2909(4) 0.3924(2) 0.0470(11) Uani 1 1 d . . .
H52A H 0.5148 0.2378 0.3606 0.056 Uiso 1 1 calc R . .
H52B H 0.5857 0.2449 0.4255 0.056 Uiso 1 1 calc R . .
C53 C 0.4847(6) 0.3942(5) 0.4137(3) 0.0747(18) Uani 1 1 d . . .
H53A H 0.3968 0.3618 0.4244 0.090 Uiso 1 1 calc R . .
H53B H 0.5310 0.4394 0.4496 0.090 Uiso 1 1 calc R . .
C54 C 0.4639(6) 0.4746(6) 0.3697(3) 0.082(2) Uani 1 1 d . . .
H54A H 0.4163 0.5414 0.3872 0.099 Uiso 1 1 calc R . .
H54B H 0.4067 0.4323 0.3360 0.099 Uiso 1 1 calc R . .
C55 C 0.5975(5) 0.5239(5) 0.3468(3) 0.0661(16) Uani 1 1 d . . .
H55A H 0.6504 0.5753 0.3791 0.079 Uiso 1 1 calc R . .
H55B H 0.5784 0.5717 0.3146 0.079 Uiso 1 1 calc R . .
C56 C 0.6794(6) 0.4170(5) 0.3236(3) 0.0649(15) Uani 1 1 d . . .
H56A H 0.6304 0.3715 0.2884 0.078 Uiso 1 1 calc R . .
H56B H 0.7667 0.4482 0.3117 0.078 Uiso 1 1 calc R . .
C1_2 C 0.5366(3) 0.9242(3) 0.06288(16) 0.0591(7) Uiso 0.686(5) 1 d PG A 1
C2_2 C 0.4988(4) 0.8103(3) 0.03102(19) 0.0591(7) Uiso 0.686(5) 1 d PG A 1
H2_2 H 0.5588 0.7733 0.0057 0.071 Uiso 0.686(5) 1 d PG A 1
C3_2 C 0.3709(4) 0.7520(3) 0.0373(2) 0.0591(7) Uiso 0.686(5) 1 d PG A 1
H3_2 H 0.3458 0.6763 0.0162 0.071 Uiso 0.686(5) 1 d PG A 1
C4_2 C 0.2807(4) 0.8077(4) 0.0755(2) 0.0591(7) Uiso 0.686(5) 1 d PG A 1
H4_2 H 0.1957 0.7690 0.0796 0.071 Uiso 0.686(5) 1 d PG A 1
C5_2 C 0.3185(4) 0.9216(4) 0.1073(2) 0.0591(7) Uiso 0.686(5) 1 d PG A 1
H5_2 H 0.2586 0.9586 0.1327 0.071 Uiso 0.686(5) 1 d PG A 1
C6_2 C 0.4464(4) 0.9799(3) 0.10102(19) 0.0591(7) Uiso 0.686(5) 1 d PG A 1
H6_2 H 0.4715 1.0556 0.1222 0.071 Uiso 0.686(5) 1 d PG A 1
C7_2 C 0.6755(4) 0.9875(5) 0.0561(3) 0.0591(7) Uiso 0.686(5) 1 d PG A 1
H7A_2 H 0.6771 1.0708 0.0723 0.089 Uiso 0.686(5) 1 d PG A 1
H7B_2 H 0.6930 0.9817 0.0142 0.089 Uiso 0.686(5) 1 d PG A 1
H7C_2 H 0.7443 0.9498 0.0773 0.089 Uiso 0.686(5) 1 d PG A 1
C1_3 C 0.4910(7) 0.9429(5) 0.0864(3) 0.0591(7) Uiso 0.314(5) 1 d PG A 2
C2_3 C 0.3625(7) 0.9287(5) 0.1092(3) 0.0591(7) Uiso 0.314(5) 1 d PG A 2
H2_3 H 0.3304 0.9976 0.1420 0.071 Uiso 0.314(5) 1 d PG A 2
C3_3 C 0.2756(7) 0.8252(6) 0.0895(3) 0.0591(7) Uiso 0.314(5) 1 d PG A 2
H3_3 H 0.1765 0.8143 0.1071 0.071 Uiso 0.314(5) 1 d PG A 2
C4_3 C 0.3171(7) 0.7359(6) 0.0470(3) 0.0591(7) Uiso 0.314(5) 1 d PG A 2
H4_3 H 0.2501 0.6561 0.0318 0.071 Uiso 0.314(5) 1 d PG A 2
C5_3 C 0.4456(8) 0.7501(6) 0.0242(2) 0.0591(7) Uiso 0.314(5) 1 d PG A 2
H5_3 H 0.4777 0.6812 -0.0086 0.071 Uiso 0.314(5) 1 d PG A 2
C6_3 C 0.5325(7) 0.8535(6) 0.0439(3) 0.0591(7) Uiso 0.314(5) 1 d PG A 2
H6_3 H 0.6316 0.8645 0.0263 0.071 Uiso 0.314(5) 1 d PG A 2
C7_3 C 0.5853(8) 1.0552(6) 0.1078(3) 0.0591(7) Uiso 0.314(5) 1 d PG A 2
H7A_3 H 0.5358 1.1139 0.1406 0.071 Uiso 0.314(5) 1 d PG A 2
H7B_3 H 0.6794 1.0294 0.1286 0.071 Uiso 0.314(5) 1 d PG A 2
H7C_3 H 0.6084 1.1029 0.0696 0.071 Uiso 0.314(5) 1 d PG A 2
C1_1 C 0.5014(6) 0.1045(4) 0.5219(2) 0.0369(18) Uani 0.50 1 d PGU A -1
C2_1 C 0.5893(6) 0.0280(5) 0.5462(2) 0.042(2) Uani 0.50 1 d PGU A -1
H2_1 H 0.6448 0.0556 0.5807 0.050 Uiso 0.50 1 calc PR A -1
C3_1 C 0.5937(7) -0.0902(5) 0.5184(2) 0.054(2) Uani 0.50 1 d PGU A -1
H3_1 H 0.6521 -0.1411 0.5346 0.065 Uiso 0.50 1 calc PR A -1
C4_1 C 0.5102(8) -0.1319(4) 0.4665(2) 0.053(2) Uani 0.50 1 d PGU A -1
H4_1 H 0.5132 -0.2104 0.4480 0.064 Uiso 0.50 1 calc PR A -1
C5_1 C 0.4223(7) -0.0553(4) 0.4422(2) 0.049(2) Uani 0.50 1 d PGU A -1
H5_1 H 0.3668 -0.0829 0.4077 0.059 Uiso 0.50 1 calc PR A -1
C6_1 C 0.4179(6) 0.0629(4) 0.4700(2) 0.0366(18) Uani 0.50 1 d PGU A -1
H6_1 H 0.3594 0.1138 0.4539 0.044 Uiso 0.50 1 calc PR A -1
C7_1 C 0.4965(7) 0.2329(4) 0.5521(2) 0.055(2) Uani 0.50 1 d PGU A -1
H7A_1 H 0.5405 0.2408 0.5918 0.082 Uiso 0.50 1 calc PR A -1
H7B_1 H 0.4035 0.2510 0.5546 0.082 Uiso 0.50 1 calc PR A -1
H7C_1 H 0.5426 0.2879 0.5288 0.082 Uiso 0.50 1 calc PR A -1

loop_
_atom_site_aniso_label
_atom_site_aniso_U_11
_atom_site_aniso_U_22
_atom_site_aniso_U_33
_atom_site_aniso_U_23
_atom_site_aniso_U_13
_atom_site_aniso_U_12
Pt1 0.02141(7) 0.02283(7) 0.02068(7) 0.00872(5) 0.00455(5) 0.00210(5)
Al1 0.0237(5) 0.0266(5) 0.0250(5) 0.0066(4) 0.0027(4) 0.0032(4)
Br1 0.0352(2) 0.0450(2) 0.0319(2) 0.01294(17) -0.00116(16) 0.01087(17)
Br2 0.0431(2) 0.0334(2) 0.0332(2) -0.00021(16) 0.00080(17) 0.00037(17)
Br3 0.02585(19) 0.0423(2) 0.0503(2) 0.01692(18) 0.01059(17) 0.00530(16)
P1 0.0301(5) 0.0236(4) 0.0260(5) 0.0095(4) 0.0102(4) 0.0028(4)
C1 0.0241(17) 0.0245(17) 0.0247(18) 0.0100(14) -0.0012(14) -0.0005(14)
C2 0.0210(18) 0.033(2) 0.048(2) 0.0044(18) -0.0041(16) -0.0003(15)
C3 0.030(2) 0.047(3) 0.062(3) 0.003(2) -0.008(2) -0.0105(19)
C4 0.049(3) 0.035(2) 0.055(3) -0.002(2) -0.013(2) -0.007(2)
C5 0.045(2) 0.027(2) 0.041(2) -0.0017(17) -0.0041(19) 0.0000(17)
C6 0.032(2) 0.031(2) 0.030(2) 0.0008(16) 0.0002(16) 0.0019(16)
C11 0.0268(18) 0.034(2) 0.0207(17) 0.0075(15) 0.0038(14) 0.0016(15)
C12 0.042(2) 0.039(2) 0.0256(19) 0.0055(16) 0.0106(17) -0.0086(18)
C13 0.040(2) 0.066(3) 0.029(2) 0.007(2) 0.0134(18) -0.001(2)
C14 0.054(3) 0.055(3) 0.024(2) 0.0021(19) 0.0090(19) 0.009(2)
C15 0.069(3) 0.040(2) 0.032(2) -0.0009(18) 0.006(2) 0.005(2)
C16 0.044(2) 0.032(2) 0.028(2) 0.0071(16) 0.0061(17) -0.0043(17)
C21 0.0235(17) 0.0325(19) 0.0290(19) 0.0129(15) -0.0022(14) 0.0001(15)
C22 0.030(2) 0.043(2) 0.045(2) 0.0240(19) -0.0053(17) -0.0031(17)
C23 0.041(2) 0.049(3) 0.061(3) 0.024(2) -0.007(2) 0.011(2)
C24 0.028(2) 0.072(3) 0.059(3) 0.022(3) -0.005(2) 0.009(2)
C25 0.0202(19) 0.068(3) 0.056(3) 0.023(2) -0.0002(18) -0.0050(19)
C26 0.030(2) 0.046(2) 0.041(2) 0.0179(19) -0.0042(17) -0.0046(18)
P2 0.0213(4) 0.0246(4) 0.0180(4) 0.0070(3) 0.0010(3) -0.0021(3)
C31 0.042(2) 0.0298(19) 0.0240(19) 0.0073(15) 0.0088(16) 0.0008(16)
C32 0.056(3) 0.044(2) 0.026(2) 0.0087(17) 0.0094(19) -0.006(2)
C33 0.083(4) 0.055(3) 0.026(2) 0.011(2) 0.003(2) 0.000(3)
C34 0.067(3) 0.060(3) 0.028(2) 0.003(2) -0.005(2) 0.000(2)
C35 0.046(3) 0.058(3) 0.038(2) 0.004(2) 0.000(2) 0.003(2)
C36 0.042(2) 0.036(2) 0.034(2) 0.0042(17) 0.0056(18) -0.0026(18)
C41 0.0313(19) 0.0295(19) 0.031(2) 0.0078(15) 0.0084(16) -0.0013(15)
C42 0.036(2) 0.046(2) 0.041(2) 0.0129(19) 0.0010(18) -0.0071(19)
C43 0.044(3) 0.068(3) 0.063(3) 0.010(3) -0.007(2) -0.022(3)
C44 0.060(3) 0.049(3) 0.068(3) -0.010(2) 0.017(3) -0.026(2)
C45 0.048(3) 0.030(2) 0.059(3) 0.007(2) 0.024(2) -0.0054(19)
C46 0.037(2) 0.0261(19) 0.037(2) 0.0068(16) 0.0094(17) 0.0002(16)
C51 0.045(2) 0.032(2) 0.067(3) 0.018(2) 0.031(2) 0.0125(19)
C52 0.041(2) 0.040(2) 0.066(3) 0.017(2) 0.030(2) 0.0113(19)
C53 0.061(3) 0.066(4) 0.109(5) 0.029(3) 0.049(3) 0.024(3)
C54 0.057(3) 0.080(4) 0.128(6) 0.051(4) 0.038(4) 0.040(3)
C55 0.056(3) 0.053(3) 0.103(5) 0.042(3) 0.029(3) 0.028(3)
C56 0.061(3) 0.066(3) 0.081(4) 0.040(3) 0.029(3) 0.023(3)
C1_1 0.038(2) 0.039(2) 0.034(2) 0.0044(18) 0.0078(18) 0.0007(18)
C2_1 0.042(3) 0.044(3) 0.038(3) 0.0079(18) 0.0014(18) 0.0018(18)
C3_1 0.054(3) 0.055(3) 0.054(3) 0.0086(19) 0.0057(18) 0.0043(19)
C4_1 0.055(3) 0.054(3) 0.052(3) 0.0069(19) 0.0095(18) 0.0026(19)
C5_1 0.050(3) 0.050(3) 0.047(3) 0.0050(18) 0.0045(18) 0.0025(19)
C6_1 0.036(2) 0.039(2) 0.035(2) 0.0065(18) 0.0031(17) 0.0016(18)
C7_1 0.057(3) 0.054(3) 0.054(3) 0.0055(18) 0.0056(19) 0.0045(19)

loop_
_atom_type_symbol
_atom_type_description
_atom_type_scat_dispersion_real
_atom_type_scat_dispersion_imag
_atom_type_scat_source
C C 0.0033 0.0016 'International Tables Vol C Tables 4.2.6.8 and 6.1.1.4'
H H 0.0000 0.0000 'International Tables Vol C Tables 4.2.6.8 and 6.1.1.4'
Al Al 0.0645 0.0514 'International Tables Vol C Tables 4.2.6.8 and 6.1.1.4'
P P 0.1023 0.0942 'International Tables Vol C Tables 4.2.6.8 and 6.1.1.4'
Br Br -0.2901 2.4595 'International Tables Vol C Tables 4.2.6.8 and 6.1.1.4'
Pt Pt -1.7033 8.3905 'International Tables Vol C Tables 4.2.6.8 and 6.1.1.4'

loop_
_geom_angle_atom_site_label_1
_geom_angle_atom_site_label_2
_geom_angle_atom_site_label_3
_geom_angle
P1 Pt1 P2 160.10(3)
P1 Pt1 Al1 99.62(3)
P2 Pt1 Al1 100.25(3)
Br2 Al1 Br3 107.45(5)
Br2 Al1 Br1 109.10(5)
Br3 Al1 Br1 99.21(4)
Br2 Al1 Pt1 105.99(4)
Br3 Al1 Pt1 118.05(5)
Br1 Al1 Pt1 116.59(5)
C31 P1 C41 106.24(17)
C31 P1 C51 103.6(2)
C41 P1 C51 106.18(19)
C31 P1 Pt1 119.36(12)
C41 P1 Pt1 116.84(12)
C51 P1 Pt1 102.96(14)
C2 C1 C6 109.3(3)
C2 C1 P2 112.1(2)
C6 C1 P2 112.5(2)
C2 C1 H1 107.6
C6 C1 H1 107.6
P2 C1 H1 107.6
C3 C2 C1 110.5(3)
C3 C2 H2A 109.6
C1 C2 H2A 109.6
C3 C2 H2B 109.6
C1 C2 H2B 109.6
H2A C2 H2B 108.1
C4 C3 C2 111.8(4)
C4 C3 H3A 109.3
C2 C3 H3A 109.3
C4 C3 H3B 109.3
C2 C3 H3B 109.3
H3A C3 H3B 107.9
C5 C4 C3 110.8(4)
C5 C4 H4A 109.5
C3 C4 H4A 109.5
C5 C4 H4B 109.5
C3 C4 H4B 109.5
H4A C4 H4B 108.1
C4 C5 C6 111.8(3)
C4 C5 H5A 109.3
C6 C5 H5A 109.3
C4 C5 H5B 109.3
C6 C5 H5B 109.3
H5A C5 H5B 107.9
C5 C6 C1 110.9(3)
C5 C6 H6A 109.5
C1 C6 H6A 109.5
C5 C6 H6B 109.5
C1 C6 H6B 109.5
H6A C6 H6B 108.0
C16 C11 C12 109.8(3)
C16 C11 P2 113.3(3)
C12 C11 P2 117.3(3)
C16 C11 H11 105.1
C12 C11 H11 105.1
P2 C11 H11 105.1
C13 C12 C11 109.6(3)
C13 C12 H12A 109.8
C11 C12 H12A 109.8
C13 C12 H12B 109.8
C11 C12 H12B 109.8
H12A C12 H12B 108.2
C14 C13 C12 111.4(3)
C14 C13 H13A 109.3
C12 C13 H13A 109.3
C14 C13 H13B 109.3
C12 C13 H13B 109.3
H13A C13 H13B 108.0
C13 C14 C15 110.6(3)
C13 C14 H14A 109.5
C15 C14 H14A 109.5
C13 C14 H14B 109.5
C15 C14 H14B 109.5
H14A C14 H14B 108.1
C16 C15 C14 111.3(4)
C16 C15 H15A 109.4
C14 C15 H15A 109.4
C16 C15 H15B 109.4
C14 C15 H15B 109.4
H15A C15 H15B 108.0
C15 C16 C11 111.0(3)
C15 C16 H16A 109.4
C11 C16 H16A 109.4
C15 C16 H16B 109.4
C11 C16 H16B 109.4
H16A C16 H16B 108.0
C26 C21 C22 110.9(3)
C26 C21 P2 115.1(3)
C22 C21 P2 115.8(3)
C26 C21 H21 104.5
C22 C21 H21 104.5
P2 C21 H21 104.5
C23 C22 C21 110.8(3)
C23 C22 H22A 109.5
C21 C22 H22A 109.5
C23 C22 H22B 109.5
C21 C22 H22B 109.5
H22A C22 H22B 108.1
C24 C23 C22 112.6(4)
C24 C23 H23A 109.1
C22 C23 H23A 109.1
C24 C23 H23B 109.1
C22 C23 H23B 109.1
H23A C23 H23B 107.8
C23 C24 C25 111.7(4)
C23 C24 H24A 109.3
C25 C24 H24A 109.3
C23 C24 H24B 109.3
C25 C24 H24B 109.3
H24A C24 H24B 107.9
C24 C25 C26 111.6(3)
C24 C25 H25A 109.3
C26 C25 H25A 109.3
C24 C25 H25B 109.3
C26 C25 H25B 109.3
H25A C25 H25B 108.0
C21 C26 C25 110.5(4)
C21 C26 H26A 109.5
C25 C26 H26A 109.5
C21 C26 H26B 109.5
C25 C26 H26B 109.5
H26A C26 H26B 108.1
C1 P2 C11 105.31(16)
C1 P2 C21 102.58(16)
C11 P2 C21 110.21(17)
C1 P2 Pt1 111.22(11)
C11 P2 Pt1 122.35(12)
C21 P2 Pt1 103.53(11)
C36 C31 C32 110.2(3)
C36 C31 P1 112.1(3)
C32 C31 P1 115.7(3)
C36 C31 H31 106.0
C32 C31 H31 106.0
P1 C31 H31 106.0
C33 C32 C31 110.4(4)
C33 C32 H32A 109.6
C31 C32 H32A 109.6
C33 C32 H32B 109.6
C31 C32 H32B 109.6
H32A C32 H32B 108.1
C34 C33 C32 111.1(4)
C34 C33 H33A 109.4
C32 C33 H33A 109.4
C34 C33 H33B 109.4
C32 C33 H33B 109.4
H33A C33 H33B 108.0
C33 C34 C35 110.7(4)
C33 C34 H34A 109.5
C35 C34 H34A 109.5
C33 C34 H34B 109.5
C35 C34 H34B 109.5
H34A C34 H34B 108.1
C34 C35 C36 111.8(4)
C34 C35 H35A 109.2
C36 C35 H35A 109.2
C34 C35 H35B 109.2
C36 C35 H35B 109.2
H35A C35 H35B 107.9
C35 C36 C31 111.2(4)
C35 C36 H36A 109.4
C31 C36 H36A 109.4
C35 C36 H36B 109.4
C31 C36 H36B 109.4
H36A C36 H36B 108.0
C46 C41 C42 110.8(3)
C46 C41 P1 113.2(3)
C42 C41 P1 109.8(3)
C46 C41 H41 107.6
C42 C41 H41 107.6
P1 C41 H41 107.6
C43 C42 C41 110.2(4)
C43 C42 H42A 109.6
C41 C42 H42A 109.6
C43 C42 H42B 109.6
C41 C42 H42B 109.6
H42A C42 H42B 108.1
C44 C43 C42 110.8(4)
C44 C43 H43A 109.5
C42 C43 H43A 109.5
C44 C43 H43B 109.5
C42 C43 H43B 109.5
H43A C43 H43B 108.1
C45 C44 C43 111.1(4)
C45 C44 H44A 109.4
C43 C44 H44A 109.4
C45 C44 H44B 109.4
C43 C44 H44B 109.4
H44A C44 H44B 108.0
C44 C45 C46 111.0(4)
C44 C45 H45A 109.4
C46 C45 H45A 109.4
C44 C45 H45B 109.4
C46 C45 H45B 109.4
H45A C45 H45B 108.0
C45 C46 C41 111.3(3)
C45 C46 H46A 109.4
C41 C46 H46A 109.4
C45 C46 H46B 109.4
C41 C46 H46B 109.4
H46A C46 H46B 108.0
C56 C51 C52 111.6(4)
C56 C51 P1 113.7(3)
C52 C51 P1 117.0(3)
C56 C51 H51 104.3
C52 C51 H51 104.3
P1 C51 H51 104.3
C53 C52 C51 111.0(4)
C53 C52 H52A 109.4
C51 C52 H52A 109.4
C53 C52 H52B 109.4
C51 C52 H52B 109.4
H52A C52 H52B 108.0
C54 C53 C52 113.4(5)
C54 C53 H53A 108.9
C52 C53 H53A 108.9
C54 C53 H53B 108.9
C52 C53 H53B 108.9
H53A C53 H53B 107.7
C53 C54 C55 112.6(5)
C53 C54 H54A 109.1
C55 C54 H54A 109.1
C53 C54 H54B 109.1
C55 C54 H54B 109.1
H54A C54 H54B 107.8
C54 C55 C56 109.2(4)
C54 C55 H55A 109.8
C56 C55 H55A 109.8
C54 C55 H55B 109.8
C56 C55 H55B 109.8
H55A C55 H55B 108.3
C51 C56 C55 111.8(4)
C51 C56 H56A 109.2
C55 C56 H56A 109.2
C51 C56 H56B 109.2
C55 C56 H56B 109.2
H56A C56 H56B 107.9

loop_
_geom_bond_atom_site_label_1
_geom_bond_atom_site_label_2
_geom_bond_distance
Pt1 P1 2.3026(9)
Pt1 P2 2.3089(8)
Pt1 Al1 2.3806(11)
Al1 Br2 2.3153(11)
Al1 Br3 2.3176(11)
Al1 Br1 2.3193(11)
P1 C31 1.833(4)
P1 C41 1.838(4)
P1 C51 1.854(4)
C1 C2 1.528(5)
C1 C6 1.529(5)
C1 P2 1.841(3)
C1 H1 0.9800
C2 C3 1.521(5)
C2 H2A 0.9700
C2 H2B 0.9700
C3 C4 1.512(7)
C3 H3A 0.9700
C3 H3B 0.9700
C4 C5 1.509(6)
C4 H4A 0.9700
C4 H4B 0.9700
C5 C6 1.525(5)
C5 H5A 0.9700
C5 H5B 0.9700
C6 H6A 0.9700
C6 H6B 0.9700
C11 C16 1.527(5)
C11 C12 1.533(5)
C11 P2 1.842(4)
C11 H11 0.9800
C12 C13 1.530(6)
C12 H12A 0.9700
C12 H12B 0.9700
C13 C14 1.512(6)
C13 H13A 0.9700
C13 H13B 0.9700
C14 C15 1.527(6)
C14 H14A 0.9700
C14 H14B 0.9700
C15 C16 1.517(6)
C15 H15A 0.9700
C15 H15B 0.9700
C16 H16A 0.9700
C16 H16B 0.9700
C21 C26 1.522(5)
C21 C22 1.527(5)
C21 P2 1.854(4)
C21 H21 0.9800
C22 C23 1.519(6)
C22 H22A 0.9700
C22 H22B 0.9700
C23 C24 1.503(7)
C23 H23A 0.9700
C23 H23B 0.9700
C24 C25 1.523(6)
C24 H24A 0.9700
C24 H24B 0.9700
C25 C26 1.535(6)
C25 H25A 0.9700
C25 H25B 0.9700
C26 H26A 0.9700
C26 H26B 0.9700
C31 C36 1.527(5)
C31 C32 1.537(5)
C31 H31 0.9800
C32 C33 1.516(6)
C32 H32A 0.9700
C32 H32B 0.9700
C33 C34 1.514(7)
C33 H33A 0.9700
C33 H33B 0.9700
C34 C35 1.517(7)
C34 H34A 0.9700
C34 H34B 0.9700
C35 C36 1.521(6)
C35 H35A 0.9700
C35 H35B 0.9700
C36 H36A 0.9700
C36 H36B 0.9700
C41 C46 1.521(5)
C41 C42 1.537(6)
C41 H41 0.9800
C42 C43 1.521(6)
C42 H42A 0.9700
C42 H42B 0.9700
C43 C44 1.520(8)
C43 H43A 0.9700
C43 H43B 0.9700
C44 C45 1.516(7)
C44 H44A 0.9700
C44 H44B 0.9700
C45 C46 1.520(5)
C45 H45A 0.9700
C45 H45B 0.9700
C46 H46A 0.9700
C46 H46B 0.9700
C51 C56 1.457(6)
C51 C52 1.529(6)
C51 H51 0.9800
C52 C53 1.511(7)
C52 H52A 0.9700
C52 H52B 0.9700
C53 C54 1.431(8)
C53 H53A 0.9700
C53 H53B 0.9700
C54 C55 1.531(7)
C54 H54A 0.9700
C54 H54B 0.9700
C55 C56 1.552(7)
C55 H55A 0.9700
C55 H55B 0.9700
C56 H56A 0.9700
C56 H56B 0.9700

loop_
_geom_torsion_atom_site_label_1
_geom_torsion_atom_site_label_2
_geom_torsion_atom_site_label_3
_geom_torsion_atom_site_label_4
_geom_torsion
P1 Pt1 Al1 Br2 91.12(4)
P2 Pt1 Al1 Br2 -87.59(4)
P1 Pt1 Al1 Br3 -148.48(5)
P2 Pt1 Al1 Br3 32.81(5)
P1 Pt1 Al1 Br1 -30.48(5)
P2 Pt1 Al1 Br1 150.81(4)
P2 Pt1 P1 C31 -122.99(16)
Al1 Pt1 P1 C31 60.73(15)
P2 Pt1 P1 C41 106.91(16)
Al1 Pt1 P1 C41 -69.37(14)
P2 Pt1 P1 C51 -9.0(2)
Al1 Pt1 P1 C51 174.72(18)
C6 C1 C2 C3 -57.8(4)
P2 C1 C2 C3 176.7(3)
C1 C2 C3 C4 57.4(5)
C2 C3 C4 C5 -55.2(5)
C3 C4 C5 C6 54.5(5)
C4 C5 C6 C1 -56.3(5)
C2 C1 C6 C5 57.3(4)
P2 C1 C6 C5 -177.4(3)
C16 C11 C12 C13 -58.2(4)
P2 C11 C12 C13 170.7(3)
C11 C12 C13 C14 58.2(5)
C12 C13 C14 C15 -56.4(5)
C13 C14 C15 C16 55.2(5)
C14 C15 C16 C11 -56.3(5)
C12 C11 C16 C15 57.9(4)
P2 C11 C16 C15 -168.9(3)
C26 C21 C22 C23 56.3(5)
P2 C21 C22 C23 -170.1(3)
C21 C22 C23 C24 -54.9(5)
C22 C23 C24 C25 53.5(6)
C23 C24 C25 C26 -53.4(6)
C22 C21 C26 C25 -56.6(5)
P2 C21 C26 C25 169.4(3)
C24 C25 C26 C21 55.1(5)
C2 C1 P2 C11 -62.5(3)
C6 C1 P2 C11 173.8(3)
C2 C1 P2 C21 -177.8(3)
C6 C1 P2 C21 58.5(3)
C2 C1 P2 Pt1 72.1(3)
C6 C1 P2 Pt1 -51.7(3)
C16 C11 P2 C1 -165.4(3)
C12 C11 P2 C1 -35.9(3)
C16 C11 P2 C21 -55.4(3)
C12 C11 P2 C21 74.1(3)
C16 C11 P2 Pt1 66.4(3)
C12 C11 P2 Pt1 -164.0(2)
C26 C21 P2 C1 -173.8(3)
C22 C21 P2 C1 54.6(3)
C26 C21 P2 C11 74.5(3)
C22 C21 P2 C11 -57.2(3)
C26 C21 P2 Pt1 -58.0(3)
C22 C21 P2 Pt1 170.4(3)
P1 Pt1 P2 C1 83.09(15)
Al1 Pt1 P2 C1 -100.64(13)
P1 Pt1 P2 C11 -151.37(15)
Al1 Pt1 P2 C11 24.90(14)
P1 Pt1 P2 C21 -26.41(17)
Al1 Pt1 P2 C21 149.86(13)
C41 P1 C31 C36 176.5(3)
C51 P1 C31 C36 -71.8(3)
Pt1 P1 C31 C36 41.8(3)
C41 P1 C31 C32 -56.0(3)
C51 P1 C31 C32 55.7(3)
Pt1 P1 C31 C32 169.3(2)
C36 C31 C32 C33 -57.1(5)
P1 C31 C32 C33 174.4(3)
C31 C32 C33 C34 58.2(5)
C32 C33 C34 C35 -56.9(6)
C33 C34 C35 C36 55.2(6)
C34 C35 C36 C31 -54.9(5)
C32 C31 C36 C35 55.4(5)
P1 C31 C36 C35 -174.1(3)
C31 P1 C41 C46 -51.5(3)
C51 P1 C41 C46 -161.3(3)
Pt1 P1 C41 C46 84.5(3)
C31 P1 C41 C42 -175.9(3)
C51 P1 C41 C42 74.3(3)
Pt1 P1 C41 C42 -39.8(3)
C46 C41 C42 C43 56.4(5)
P1 C41 C42 C43 -177.9(3)
C41 C42 C43 C44 -57.1(5)
C42 C43 C44 C45 57.4(5)
C43 C44 C45 C46 -56.3(5)
C44 C45 C46 C41 55.7(5)
C42 C41 C46 C45 -55.8(4)
P1 C41 C46 C45 -179.7(3)
C31 P1 C51 C56 137.8(4)
C41 P1 C51 C56 -110.5(4)
Pt1 P1 C51 C56 12.8(4)
C31 P1 C51 C52 -89.8(4)
C41 P1 C51 C52 21.9(4)
Pt1 P1 C51 C52 145.2(4)
C56 C51 C52 C53 -53.4(6)
P1 C51 C52 C53 173.3(4)
C51 C52 C53 C54 53.1(7)
C52 C53 C54 C55 -54.7(8)
C53 C54 C55 C56 54.2(8)
C52 C51 C56 C55 55.6(6)
P1 C51 C56 C55 -169.4(4)
C54 C55 C56 C51 -55.0(7)
